data_9007937
loop_
_publ_author_name
'Kolitsch, U.'
'Macka, M.'
'Hanuza, J.'

_publ_section_title
;NaAl(MoO4)2: a rare structure type among layered yavapaiite-related AM(XO4)2
 compounds
;
_journal_name_full 'Acta Crystallographica, Section E'
_journal_page_first i10
_journal_page_last i13
_journal_paper_doi 10.1107/S1600536803000990
_journal_volume 59
_journal_year 2003
_chemical_formula_structural NaAl(MoO4)2
_chemical_formula_sum 'Al Mo2 Na O8'
_space_group_IT_number 15
_symmetry_space_group_name_Hall '-C 2yc'
_symmetry_space_group_name_H-M 'C 1 2/c 1'
_cell_angle_alpha 90
_cell_angle_beta 90.01
_cell_angle_gamma 90
_cell_length_a 9.621
_cell_length_b 5.3390
_cell_length_c 13.146
_cell_formula_units_Z 4
_cell_volume 675.264
_database_code_amcsd 0010395
_exptl_crystal_density_diffrn 3.638
_cod_original_formula_sum 'Na Al Mo2 O8'
_cod_database_code 9007937
_amcsd_formula_title NaAl(MoO4)2

loop_
_space_group_symop_operation_xyz
x,y,z
1/2+x,1/2+y,z
x,-y,1/2+z
1/2+x,1/2-y,1/2+z
-x,y,1/2-z
1/2-x,1/2+y,1/2-z
-x,-y,-z
1/2-x,1/2-y,-z

loop_
_atom_site_aniso_label
_atom_site_aniso_U_11
_atom_site_aniso_U_22
_atom_site_aniso_U_33
_atom_site_aniso_U_12
_atom_site_aniso_U_13
_atom_site_aniso_U_23
Na 0.03290 0.02050 0.01640 0.00000 0.00500 0.00000
Al 0.00600 0.00780 0.00890 -0.00010 -0.00060 0.00080
Mo 0.00691 0.00757 0.00857 -0.00013 0.00015 0.00000
O1 0.01410 0.01040 0.02340 0.00140 -0.00370 0.00320
O2 0.00950 0.01810 0.01930 -0.00050 0.00340 0.00530
O3 0.01510 0.01040 0.01310 -0.00370 -0.00240 0.00030
O4 0.02490 0.02230 0.01390 -0.00010 -0.00080 -0.00590

loop_
_atom_site_label
_atom_site_fract_x
_atom_site_fract_y
_atom_site_fract_z
_atom_site_U_iso_or_equiv
Na 0.00000 -0.06850 0.25000 0.02320
Al 0.00000 0.00000 0.00000 0.00759
Mo 0.16968 0.46923 0.12212 0.00768
O1 0.08830 0.70700 0.05141 0.01600
O2 0.34454 0.42890 0.08134 0.01560
O3 0.07332 0.18280 0.11055 0.01280
O4 0.16751 0.56290 0.24701 0.02040

loop_
_cod_related_entry_id
_cod_related_entry_database
_cod_related_entry_code
1 AMCSD 0010395
